data_2236789
loop_
_publ_author_name
'Kunnath, Roji J.'
'Prathapachandra Kurup, M.R.'
'Ng, Seik Weng'

_publ_section_title
;
 (Cyanato-\k<i>N</i>){1-[(<i>E</i>)-phenyl(pyridin-2-yl-\k<i>N</i>)methylidene]semicarbazidato-\k^2^<i>N</i>^1^,<i>O</i>}copper(II)
;
_journal_coeditor_code ZS2226
_journal_issue 9
_journal_name_full 'Acta Crystallographica Section E'
_journal_page_first m1180
_journal_paper_doi 10.1107/S1600536812035386
_journal_volume 68
_journal_year 2012
_chemical_formula_iupac '[Cu (C13 H11 N4 O) (N C O)]'
_chemical_formula_moiety 'C14 H11 Cu N5 O2'
_chemical_formula_sum 'C14 H11 Cu N5 O2'
_chemical_formula_weight 344.82
_chemical_name_systematic
;
(Cyanato-\k<i>N</i>){1-[(<i>E</i>)-phenyl(pyridin-2-yl-
\k<i>N</i>)methylidene]semicarbazidato-\k^2^<i>N</i>^1^,<i>O</i>}copper(II)
;
_space_group_IT_number 14
_symmetry_cell_setting monoclinic
_symmetry_space_group_name_Hall '-P 2yn'
_symmetry_space_group_name_H-M 'P 1 21/n 1'
_atom_sites_solution_hydrogens geom
_atom_sites_solution_primary direct
_atom_sites_solution_secondary difmap
_audit_creation_method SHELXL-97
_cell_angle_alpha 90.00
_cell_angle_beta 96.7467(7)
_cell_angle_gamma 90.00
_cell_formula_units_Z 4
_cell_length_a 8.76010(10)
_cell_length_b 7.67320(10)
_cell_length_c 20.0819(3)
_cell_measurement_reflns_used 838
_cell_measurement_temperature 293(2)
_cell_measurement_theta_max 28.3324
_cell_measurement_theta_min 2.4418
_cell_volume 1340.52(3)
_computing_cell_refinement 'SAINT (Bruker, 2010)'
_computing_data_collection 'APEX2 (Bruker, 2010)'
_computing_data_reduction 'SAINT (Bruker, 2010)'
_computing_molecular_graphics 'X-SEED (Barbour, 2001)'
_computing_publication_material 'publCIF (Westrip, 2010)'
_computing_structure_refinement 'SHELXL97 (Sheldrick, 2008)'
_computing_structure_solution 'SHELXS97 (Sheldrick, 2008)'
_diffrn_ambient_temperature 293(2)
_diffrn_measured_fraction_theta_full 0.999
_diffrn_measured_fraction_theta_max 0.999
_diffrn_measurement_device_type 'Bruker Kappa APEXII'
_diffrn_measurement_method '\w scans'
_diffrn_radiation_monochromator graphite
_diffrn_radiation_source 'fine-focus sealed tube'
_diffrn_radiation_type MoK\a
_diffrn_radiation_wavelength 0.71073
_diffrn_reflns_av_R_equivalents 0.0308
_diffrn_reflns_av_sigmaI/netI 0.0241
_diffrn_reflns_limit_h_max 11
_diffrn_reflns_limit_h_min -10
_diffrn_reflns_limit_k_max 9
_diffrn_reflns_limit_k_min -9
_diffrn_reflns_limit_l_max 26
_diffrn_reflns_limit_l_min -26
_diffrn_reflns_number 11886
_diffrn_reflns_theta_full 27.50
_diffrn_reflns_theta_max 27.50
_diffrn_reflns_theta_min 2.66
_diffrn_standards_decay_% 0
_diffrn_standards_interval_count 0
_diffrn_standards_interval_time 0
_diffrn_standards_number 0
_exptl_absorpt_coefficient_mu 1.644
_exptl_absorpt_correction_T_max 0.7345
_exptl_absorpt_correction_T_min 0.6383
_exptl_absorpt_correction_type multi-scan
_exptl_absorpt_process_details '(SADABS; Sheldrick, 1996)'
_exptl_crystal_colour 'dark green'
_exptl_crystal_density_diffrn 1.709
_exptl_crystal_density_method 'not measured'
_exptl_crystal_description prism
_exptl_crystal_F_000 700
_exptl_crystal_size_max 0.30
_exptl_crystal_size_mid 0.25
_exptl_crystal_size_min 0.20
_refine_diff_density_max 0.366
_refine_diff_density_min -0.465
_refine_ls_extinction_coef 0.0221(17)
_refine_ls_extinction_expression Fc^*^=kFc[1+0.001xFc^2^\l^3^/sin(2\q)]^-1/4^
_refine_ls_extinction_method 'SHELXL97 (Sheldrick, 2008)'
_refine_ls_goodness_of_fit_ref 1.027
_refine_ls_hydrogen_treatment mixed
_refine_ls_matrix_type full
_refine_ls_number_parameters 208
_refine_ls_number_reflns 3069
_refine_ls_number_restraints 2
_refine_ls_restrained_S_all 1.027
_refine_ls_R_factor_all 0.0335
_refine_ls_R_factor_gt 0.0292
_refine_ls_shift/su_max 0.001
_refine_ls_shift/su_mean 0.001
_refine_ls_structure_factor_coef Fsqd
_refine_ls_weighting_details 'calc w=1/[\s^2^(Fo^2^)+(0.0579P)^2^+0.5121P] where P=(Fo^2^+2Fc^2^)/3'
_refine_ls_weighting_scheme calc
_refine_ls_wR_factor_gt 0.0881
_refine_ls_wR_factor_ref 0.0926
_reflns_number_gt 2728
_reflns_number_total 3069
_reflns_threshold_expression I>2\s(I)
_cod_data_source_file zs2226.cif
_cod_data_source_block I
_cod_original_sg_symbol_H-M 'P 21/n'
_cod_database_code 2236789
_cod_database_fobs_code 2236789

loop_
_symmetry_equiv_pos_as_xyz
'x, y, z'
'-x+1/2, y+1/2, -z+1/2'
'-x, -y, -z'
'x-1/2, -y-1/2, z-1/2'

loop_
_atom_site_type_symbol
_atom_site_label
_atom_site_fract_x
_atom_site_fract_y
_atom_site_fract_z
_atom_site_U_iso_or_equiv
_atom_site_adp_type
_atom_site_calc_flag
_atom_site_refinement_flags
_atom_site_occupancy
_atom_site_symmetry_multiplicity
Cu Cu1 0.31070(2) 0.50325(3) 0.506177(10) 0.03203(12) Uani d . 1 1
O O1 0.28257(17) 0.3049(2) 0.56285(6) 0.0473(4) Uani d . 1 1
O O2 0.5831(2) 0.6387(3) 0.67349(8) 0.0696(6) Uani d . 1 1
N N1 0.26412(17) 0.6848(2) 0.43675(7) 0.0323(3) Uani d . 1 1
N N2 0.13987(16) 0.38948(19) 0.45304(7) 0.0287(3) Uani d . 1 1
N N3 0.09476(17) 0.2331(2) 0.47511(7) 0.0332(3) Uani d . 1 1
N N4 0.1503(3) 0.0571(3) 0.56674(9) 0.0526(5) Uani d D 1 1
H H41 0.078(2) -0.018(3) 0.5525(15) 0.057(8) Uiso d D 1 1
H H42 0.196(3) 0.034(4) 0.6065(8) 0.059(8) Uiso d D 1 1
N N5 0.47729(18) 0.6213(2) 0.56268(8) 0.0391(4) Uani d . 1 1
C C1 0.3226(2) 0.8437(3) 0.43590(10) 0.0425(4) Uani d . 1 1
H H1 0.3972 0.8773 0.4703 0.051 Uiso calc R 1 1
C C2 0.2763(3) 0.9611(3) 0.38550(13) 0.0480(5) Uani d . 1 1
H H2 0.3178 1.0727 0.3862 0.058 Uiso calc R 1 1
C C3 0.1682(2) 0.9104(3) 0.33440(11) 0.0448(5) Uani d . 1 1
H H3 0.1354 0.9875 0.2999 0.054 Uiso calc R 1 1
C C4 0.1084(2) 0.7441(3) 0.33435(9) 0.0383(4) Uani d . 1 1
H H4 0.0364 0.7071 0.2995 0.046 Uiso calc R 1 1
C C5 0.15699(19) 0.6327(2) 0.38691(8) 0.0299(3) Uani d . 1 1
C C6 0.09472(19) 0.4563(3) 0.39498(8) 0.0289(3) Uani d . 1 1
C C7 -0.00451(19) 0.3697(2) 0.34034(8) 0.0295(3) Uani d . 1 1
C C8 0.0435(2) 0.3596(3) 0.27703(9) 0.0373(4) Uani d . 1 1
H H8 0.1360 0.4106 0.2691 0.045 Uiso calc R 1 1
C C9 -0.0453(2) 0.2744(3) 0.22558(9) 0.0438(5) Uani d . 1 1
H H9 -0.0119 0.2674 0.1834 0.053 Uiso calc R 1 1
C C10 -0.1826(2) 0.2003(3) 0.23667(10) 0.0453(5) Uani d . 1 1
H H10 -0.2419 0.1424 0.2021 0.054 Uiso calc R 1 1
C C11 -0.2324(2) 0.2114(3) 0.29881(11) 0.0438(5) Uani d . 1 1
H H11 -0.3263 0.1626 0.3060 0.053 Uiso calc R 1 1
C C12 -0.1440(2) 0.2947(3) 0.35081(9) 0.0351(4) Uani d . 1 1
H H12 -0.1779 0.3006 0.3929 0.042 Uiso calc R 1 1
C C13 0.1784(2) 0.2042(3) 0.53522(8) 0.0369(4) Uani d . 1 1
C C14 0.5253(2) 0.6252(3) 0.61718(10) 0.0396(4) Uani d . 1 1

loop_
_atom_site_aniso_label
_atom_site_aniso_U_11
_atom_site_aniso_U_22
_atom_site_aniso_U_33
_atom_site_aniso_U_12
_atom_site_aniso_U_13
_atom_site_aniso_U_23
Cu1 0.03601(17) 0.03610(18) 0.02273(15) -0.00921(8) -0.00184(10) -0.00184(7)
O1 0.0603(9) 0.0532(9) 0.0253(6) -0.0211(7) -0.0086(6) 0.0083(6)
O2 0.0639(10) 0.1105(17) 0.0313(7) -0.0030(10) -0.0079(7) -0.0060(9)
N1 0.0361(7) 0.0323(8) 0.0282(7) -0.0055(6) 0.0017(6) -0.0025(6)
N2 0.0310(7) 0.0321(7) 0.0227(6) -0.0053(6) 0.0020(5) -0.0012(5)
N3 0.0399(7) 0.0341(8) 0.0250(6) -0.0089(6) 0.0013(6) 0.0017(6)
N4 0.0713(13) 0.0508(11) 0.0329(9) -0.0212(10) -0.0060(8) 0.0121(8)
N5 0.0370(8) 0.0480(10) 0.0316(8) -0.0072(7) 0.0011(6) -0.0007(7)
C1 0.0503(11) 0.0374(10) 0.0396(10) -0.0124(8) 0.0041(8) -0.0064(8)
C2 0.0609(13) 0.0314(9) 0.0536(13) -0.0093(10) 0.0149(10) 0.0014(9)
C3 0.0528(11) 0.0375(11) 0.0452(11) 0.0039(9) 0.0104(9) 0.0092(9)
C4 0.0400(9) 0.0381(10) 0.0358(9) 0.0018(8) -0.0002(7) 0.0037(8)
C5 0.0295(7) 0.0314(9) 0.0288(7) -0.0007(6) 0.0034(6) -0.0017(6)
C6 0.0270(7) 0.0332(8) 0.0261(8) -0.0013(7) 0.0014(6) -0.0013(7)
C7 0.0296(7) 0.0297(8) 0.0273(7) -0.0003(6) -0.0041(6) 0.0010(6)
C8 0.0344(9) 0.0473(11) 0.0295(8) -0.0053(8) 0.0008(7) -0.0012(8)
C9 0.0500(11) 0.0512(12) 0.0285(8) 0.0002(9) -0.0031(8) -0.0051(8)
C10 0.0465(11) 0.0454(12) 0.0396(10) -0.0040(9) -0.0142(8) -0.0070(8)
C11 0.0317(9) 0.0455(11) 0.0515(11) -0.0083(8) -0.0062(8) 0.0002(9)
C12 0.0309(8) 0.0368(10) 0.0368(9) -0.0022(7) 0.0013(7) 0.0002(7)
C13 0.0456(10) 0.0403(10) 0.0247(8) -0.0078(8) 0.0039(7) 0.0023(7)
C14 0.0350(9) 0.0442(11) 0.0398(10) -0.0061(8) 0.0060(7) -0.0032(8)

loop_
_atom_type_symbol
_atom_type_description
_atom_type_scat_dispersion_real
_atom_type_scat_dispersion_imag
_atom_type_scat_source
C C 0.0033 0.0016 'International Tables Vol C Tables 4.2.6.8 and 6.1.1.4'
H H 0.0000 0.0000 'International Tables Vol C Tables 4.2.6.8 and 6.1.1.4'
N N 0.0061 0.0033 'International Tables Vol C Tables 4.2.6.8 and 6.1.1.4'
O O 0.0106 0.0060 'International Tables Vol C Tables 4.2.6.8 and 6.1.1.4'
Cu Cu 0.3201 1.2651 'International Tables Vol C Tables 4.2.6.8 and 6.1.1.4'

loop_
_geom_angle_atom_site_label_1
_geom_angle_atom_site_label_2
_geom_angle_atom_site_label_3
_geom_angle_site_symmetry_3
_geom_angle
O1 Cu1 N2 . 79.99(6)
O1 Cu1 N5 . 99.25(6)
N2 Cu1 N5 . 177.52(6)
O1 Cu1 N1 . 159.83(6)
N2 Cu1 N1 . 81.22(6)
N5 Cu1 N1 . 99.23(7)
O1 Cu1 N5 3_666 99.82(6)
N2 Cu1 N5 3_666 95.41(6)
N5 Cu1 N5 3_666 87.05(6)
N1 Cu1 N5 3_666 89.15(6)
C13 O1 Cu1 . 110.84(11)
C1 N1 C5 . 119.97(16)
C1 N1 Cu1 . 127.54(13)
C5 N1 Cu1 . 112.47(12)
C6 N2 N3 . 125.23(14)
C6 N2 Cu1 . 116.88(12)
N3 N2 Cu1 . 117.03(10)
N2 N3 C13 . 106.76(14)
C13 N4 H41 . 124(2)
C13 N4 H42 . 121(2)
H41 N4 H42 . 114(3)
C14 N5 Cu1 . 137.89(16)
N1 C1 C2 . 121.99(19)
N1 C1 H1 . 119.0
C2 C1 H1 . 119.0
C3 C2 C1 . 118.8(2)
C3 C2 H2 . 120.6
C1 C2 H2 . 120.6
C2 C3 C4 . 119.53(19)
C2 C3 H3 . 120.2
C4 C3 H3 . 120.2
C3 C4 C5 . 119.16(18)
C3 C4 H4 . 120.4
C5 C4 H4 . 120.4
N1 C5 C4 . 120.48(17)
N1 C5 C6 . 115.08(15)
C4 C5 C6 . 124.40(16)
N2 C6 C7 . 125.67(17)
N2 C6 C5 . 112.66(15)
C7 C6 C5 . 121.65(15)
C8 C7 C12 . 118.85(16)
C8 C7 C6 . 119.40(16)
C12 C7 C6 . 121.74(16)
C9 C8 C7 . 120.43(18)
C9 C8 H8 . 119.8
C7 C8 H8 . 119.8
C10 C9 C8 . 120.13(19)
C10 C9 H9 . 119.9
C8 C9 H9 . 119.9
C9 C10 C11 . 120.02(17)
C9 C10 H10 . 120.0
C11 C10 H10 . 120.0
C10 C11 C12 . 120.38(18)
C10 C11 H11 . 119.8
C12 C11 H11 . 119.8
C11 C12 C7 . 120.18(18)
C11 C12 H12 . 119.9
C7 C12 H12 . 119.9
O1 C13 N4 . 118.09(17)
O1 C13 N3 . 125.08(17)
N4 C13 N3 . 116.82(17)
N5 C14 O2 . 175.1(2)

loop_
_geom_bond_atom_site_label_1
_geom_bond_atom_site_label_2
_geom_bond_site_symmetry_2
_geom_bond_distance
Cu1 O1 . 1.9335(14)
Cu1 N2 . 1.9404(14)
Cu1 N5 . 1.9618(16)
Cu1 N1 . 1.9790(15)
Cu1 N5 3_666 2.6225(17)
O1 C13 . 1.272(2)
O2 C14 . 1.188(2)
N1 C1 . 1.324(2)
N1 C5 . 1.349(2)
N2 C6 . 1.293(2)
N2 N3 . 1.354(2)
N3 C13 . 1.355(2)
N4 C13 . 1.331(3)
N4 H41 . 0.876(10)
N4 H42 . 0.869(10)
N5 C14 . 1.126(2)
C1 C2 . 1.380(3)
C1 H1 . 0.9300
C2 C3 . 1.368(3)
C2 H2 . 0.9300
C3 C4 . 1.379(3)
C3 H3 . 0.9300
C4 C5 . 1.385(2)
C4 H4 . 0.9300
C5 C6 . 1.475(2)
C6 C7 . 1.475(2)
C7 C8 . 1.388(2)
C7 C12 . 1.388(2)
C8 C9 . 1.382(3)
C8 H8 . 0.9300
C9 C10 . 1.372(3)
C9 H9 . 0.9300
C10 C11 . 1.372(3)
C10 H10 . 0.9300
C11 C12 . 1.382(3)
C11 H11 . 0.9300
C12 H12 . 0.9300

loop_
_geom_hbond_atom_site_label_D
_geom_hbond_atom_site_label_H
_geom_hbond_atom_site_label_A
_geom_hbond_site_symmetry_A
_geom_hbond_distance_DH
_geom_hbond_distance_HA
_geom_hbond_distance_DA
_geom_hbond_angle_DHA
N4 H41 N3 3_556 0.880(10) 2.270(10) 3.139(2) 173(3)

loop_
_geom_torsion_atom_site_label_1
_geom_torsion_atom_site_label_2
_geom_torsion_atom_site_label_3
_geom_torsion_atom_site_label_4
_geom_torsion_site_symmetry_1
_geom_torsion
N2 Cu1 O1 C13 . 3.55(14)
N5 Cu1 O1 C13 . -178.85(14)
N1 Cu1 O1 C13 . 25.1(3)
N5 Cu1 O1 C13 3_666 -90.27(14)
O1 Cu1 N1 C1 . 150.16(19)
N2 Cu1 N1 C1 . 171.58(18)
N5 Cu1 N1 C1 . -5.94(18)
N5 Cu1 N1 C1 3_666 -92.81(17)
O1 Cu1 N1 C5 . -28.2(3)
N2 Cu1 N1 C5 . -6.80(12)
N5 Cu1 N1 C5 . 175.67(12)
N5 Cu1 N1 C5 3_666 88.80(12)
O1 Cu1 N2 C6 . -175.17(14)
N1 Cu1 N2 C6 . 12.18(13)
N5 Cu1 N2 C6 3_666 -76.12(14)
O1 Cu1 N2 N3 . -5.25(12)
N1 Cu1 N2 N3 . -177.90(13)
N5 Cu1 N2 N3 3_666 93.80(12)
C6 N2 N3 C13 . 174.42(17)
Cu1 N2 N3 C13 . 5.43(18)
O1 Cu1 N5 C14 . -22.4(3)
N1 Cu1 N5 C14 . 149.4(2)
N5 Cu1 N5 C14 3_666 -121.9(3)
C5 N1 C1 C2 . 0.7(3)
Cu1 N1 C1 C2 . -177.57(16)
N1 C1 C2 C3 . -1.0(3)
C1 C2 C3 C4 . 0.0(3)
C2 C3 C4 C5 . 1.3(3)
C1 N1 C5 C4 . 0.6(3)
Cu1 N1 C5 C4 . 179.09(14)
C1 N1 C5 C6 . -177.08(16)
Cu1 N1 C5 C6 . 1.45(19)
C3 C4 C5 N1 . -1.5(3)
C3 C4 C5 C6 . 175.87(18)
N3 N2 C6 C7 . -4.9(3)
Cu1 N2 C6 C7 . 164.10(13)
N3 N2 C6 C5 . 176.72(15)
Cu1 N2 C6 C5 . -14.28(19)
N1 C5 C6 N2 . 8.2(2)
C4 C5 C6 N2 . -169.37(17)
N1 C5 C6 C7 . -170.28(15)
C4 C5 C6 C7 . 12.2(3)
N2 C6 C7 C8 . -126.9(2)
C5 C6 C7 C8 . 51.4(2)
N2 C6 C7 C12 . 51.9(3)
C5 C6 C7 C12 . -129.86(18)
C12 C7 C8 C9 . -0.8(3)
C6 C7 C8 C9 . 178.00(19)
C7 C8 C9 C10 . 0.5(3)
C8 C9 C10 C11 . 0.4(3)
C9 C10 C11 C12 . -1.0(3)
C10 C11 C12 C7 . 0.8(3)
C8 C7 C12 C11 . 0.2(3)
C6 C7 C12 C11 . -178.62(18)
Cu1 O1 C13 N4 . 176.97(17)
Cu1 O1 C13 N3 . -1.7(3)
N2 N3 C13 O1 . -2.4(3)
N2 N3 C13 N4 . 178.93(19)
